data_2017678
loop_
_publ_author_name
'D\'iaz, Yurina'
'Quiroga, Jairo'
'Cobo, Justo'
'Glidewell, Christopher'

_publ_section_title
;
 Two similarly substituted
 benzo[<i>h</i>]pyrazolo[3,4-<i>b</i>]quinoline-5,6(10<i>H</i>)-diones:
 supramolecular structures in two and three dimensions
;
_journal_coeditor_code GZ3177
_journal_issue 6
_journal_name_full 'Acta Crystallographica Section C'
_journal_page_first o305
_journal_page_last o309
_journal_paper_doi 10.1107/S0108270110018500
_journal_volume 66
_journal_year 2010
_chemical_formula_iupac 'C28 H19 N3 O2'
_chemical_formula_moiety 'C28 H19 N3 O2'
_chemical_formula_sum 'C28 H19 N3 O2'
_chemical_formula_weight 429.46
_chemical_name_systematic
;
8-methyl-7-(4-methylphenyl)-10-phenyl-5<i>H</i>-
benzo[<i>h</i>]pyrazolo[3,4-<i>b</i>]quinoline-5,6(10<i>H</i>)-dione
;
_space_group_IT_number 2
_symmetry_cell_setting triclinic
_symmetry_space_group_name_Hall '-P 1'
_symmetry_space_group_name_H-M 'P -1'
_atom_sites_solution_hydrogens geom
_atom_sites_solution_primary direct
_atom_sites_solution_secondary difmap
_cell_angle_alpha 98.72(2)
_cell_angle_beta 103.31(2)
_cell_angle_gamma 95.48(2)
_cell_formula_units_Z 2
_cell_length_a 8.9952(15)
_cell_length_b 9.6201(15)
_cell_length_c 12.537(4)
_cell_measurement_reflns_used 4751
_cell_measurement_temperature 120(2)
_cell_measurement_theta_max 27.50
_cell_measurement_theta_min 2.53
_cell_volume 1033.9(4)
_computing_cell_refinement 'DIRAX/LSQ (Duisenberg <i>et al.</i>,  2000)'
_computing_data_collection 'COLLECT (Nonius, 1999)'
_computing_data_reduction 'EVALCCD (Duisenberg <i>et al.</i>,  2003)'
_computing_molecular_graphics 'PLATON (Spek, 2009)'
_computing_publication_material
;
SHELXL97 (Sheldrick, 2008) and PLATON (Spek, 2009)
;
_computing_structure_refinement 'SHELXL97 (Sheldrick, 2008)'
_computing_structure_solution 'SIR2004 (Burla <i>et al.</i>,  2005)'
_diffrn_ambient_temperature 120(2)
_diffrn_detector_area_resol_mean 9.091
_diffrn_measured_fraction_theta_full 0.999
_diffrn_measured_fraction_theta_max 0.999
_diffrn_measurement_device_type 'Bruker Nonius KappaCCD area-detector'
_diffrn_measurement_method '\f and \w'
_diffrn_radiation_monochromator graphite
_diffrn_radiation_source 'Bruker Nonius FR591 rotating anode'
_diffrn_radiation_type 'Mo K\a'
_diffrn_radiation_wavelength 0.71073
_diffrn_reflns_av_R_equivalents 0.0558
_diffrn_reflns_av_sigmaI/netI 0.0432
_diffrn_reflns_limit_h_max 10
_diffrn_reflns_limit_h_min -10
_diffrn_reflns_limit_k_max 11
_diffrn_reflns_limit_k_min -11
_diffrn_reflns_limit_l_max 15
_diffrn_reflns_limit_l_min -15
_diffrn_reflns_number 24512
_diffrn_reflns_theta_full 25.50
_diffrn_reflns_theta_max 25.50
_diffrn_reflns_theta_min 2.53
_diffrn_standards_decay_% 0
_diffrn_standards_interval_count 0
_diffrn_standards_interval_time 0
_diffrn_standards_number 0
_exptl_absorpt_coefficient_mu 0.089
_exptl_absorpt_correction_T_max 0.991
_exptl_absorpt_correction_T_min 0.963
_exptl_absorpt_correction_type multi-scan
_exptl_absorpt_process_details '(SADABS; Sheldrick, 2003)'
_exptl_crystal_colour red
_exptl_crystal_density_diffrn 1.380
_exptl_crystal_density_method 'not measured'
_exptl_crystal_description plate
_exptl_crystal_F_000 448
_exptl_crystal_size_max 0.39
_exptl_crystal_size_mid 0.34
_exptl_crystal_size_min 0.10
_refine_diff_density_max 0.241
_refine_diff_density_min -0.285
_refine_ls_extinction_method none
_refine_ls_goodness_of_fit_ref 1.076
_refine_ls_hydrogen_treatment constr
_refine_ls_matrix_type full
_refine_ls_number_parameters 300
_refine_ls_number_reflns 3849
_refine_ls_number_restraints 0
_refine_ls_restrained_S_all 1.076
_refine_ls_R_factor_all 0.0833
_refine_ls_R_factor_gt 0.0522
_refine_ls_shift/su_max 0.001
_refine_ls_shift/su_mean 0.000
_refine_ls_structure_factor_coef Fsqd
_refine_ls_weighting_details 'w = 1/[\s^2^(Fo^2^)+(0.0423P)^2^+0.5407P] where P=(Fo^2^+2Fc^2^)/3'
_refine_ls_weighting_scheme calc
_refine_ls_wR_factor_gt 0.1021
_refine_ls_wR_factor_ref 0.1146
_reflns_number_gt 2820
_reflns_number_total 3849
_reflns_threshold_expression I>2\s(I)
_cod_data_source_file gz3177.cif
_cod_data_source_block II
_cod_database_code 2017678
_cod_database_fobs_code 2017678

loop_
_symmetry_equiv_pos_as_xyz
'x, y, z'
'-x, -y, -z'

loop_
_atom_site_type_symbol
_atom_site_label
_atom_site_fract_x
_atom_site_fract_y
_atom_site_fract_z
_atom_site_U_iso_or_equiv
_atom_site_adp_type
_atom_site_calc_flag
_atom_site_refinement_flags
_atom_site_occupancy
_atom_site_disorder_assembly
_atom_site_disorder_group
C C1 0.9610(2) 0.6597(2) 0.65223(17) 0.0219(5) Uani d . 1 . .
H H1 0.9387 0.6117 0.7088 0.026 Uiso calc R 1 . .
C C2 1.0739(2) 0.7756(2) 0.68022(19) 0.0263(5) Uani d . 1 . .
H H2 1.1294 0.8062 0.7558 0.032 Uiso calc R 1 . .
C C3 1.1072(2) 0.8477(2) 0.59955(19) 0.0273(5) Uani d . 1 . .
H H3 1.1838 0.9286 0.6194 0.033 Uiso calc R 1 . .
C C4 1.0285(2) 0.8014(2) 0.49077(19) 0.0258(5) Uani d . 1 . .
H H4 1.0513 0.8501 0.4347 0.031 Uiso calc R 1 . .
C C4a 0.9160(2) 0.6842(2) 0.46170(17) 0.0206(5) Uani d . 1 . .
C C5 0.8370(2) 0.6349(2) 0.34442(18) 0.0224(5) Uani d . 1 . .
C C6 0.7215(2) 0.4989(2) 0.31300(17) 0.0206(5) Uani d . 1 . .
C C6a 0.6728(2) 0.4377(2) 0.40217(16) 0.0177(4) Uani d . 1 . .
C C7 0.5548(2) 0.3228(2) 0.37848(16) 0.0170(4) Uani d . 1 . .
C C7a 0.5266(2) 0.2687(2) 0.46976(16) 0.0177(4) Uani d . 1 . .
C C8 0.4176(2) 0.1652(2) 0.49021(17) 0.0193(4) Uani d . 1 . .
N N9 0.44275(19) 0.16209(17) 0.59741(14) 0.0210(4) Uani d . 1 . .
N N10 0.56876(18) 0.26179(17) 0.64982(13) 0.0198(4) Uani d . 1 . .
C C10a 0.6198(2) 0.3282(2) 0.57511(16) 0.0178(4) Uani d . 1 . .
N N11 0.73338(18) 0.43559(17) 0.60024(13) 0.0184(4) Uani d . 1 . .
C C11a 0.7570(2) 0.4905(2) 0.51363(16) 0.0167(4) Uani d . 1 . .
C C11b 0.8799(2) 0.6126(2) 0.54274(17) 0.0186(4) Uani d . 1 . .
O O5 0.86105(18) 0.69482(17) 0.27081(13) 0.0350(4) Uani d . 1 . .
O O6 0.67912(18) 0.44708(17) 0.21569(12) 0.0316(4) Uani d . 1 . .
C C71 0.4629(2) 0.2586(2) 0.26496(16) 0.0185(4) Uani d . 1 . .
C C72 0.3617(2) 0.3317(2) 0.20237(17) 0.0248(5) Uani d . 1 . .
H H72 0.3511 0.4262 0.2320 0.030 Uiso calc R 1 . .
C C73 0.2763(3) 0.2693(2) 0.09771(18) 0.0291(5) Uani d . 1 . .
H H73 0.2070 0.3213 0.0559 0.035 Uiso calc R 1 . .
C C74 0.2890(3) 0.1323(2) 0.05197(18) 0.0291(5) Uani d . 1 . .
C C75 0.3892(3) 0.0597(2) 0.11532(18) 0.0305(5) Uani d . 1 . .
H H75 0.3996 -0.0348 0.0857 0.037 Uiso calc R 1 . .
C C76 0.4745(2) 0.1206(2) 0.22043(18) 0.0263(5) Uani d . 1 . .
H H76 0.5420 0.0677 0.2629 0.032 Uiso calc R 1 . .
C C81 0.2879(2) 0.0682(2) 0.41112(18) 0.0255(5) Uani d . 1 . .
H H81A 0.3286 -0.0050 0.3670 0.038 Uiso calc R 1 . .
H H81B 0.2264 0.1223 0.3613 0.038 Uiso calc R 1 . .
H H81C 0.2229 0.0233 0.4527 0.038 Uiso calc R 1 . .
C C101 0.6328(2) 0.2841(2) 0.76675(16) 0.0195(5) Uani d . 1 . .
C C102 0.5387(2) 0.2976(2) 0.83908(17) 0.0235(5) Uani d . 1 . .
H H102 0.4297 0.2844 0.8116 0.028 Uiso calc R 1 . .
C C103 0.6049(3) 0.3303(2) 0.95193(18) 0.0283(5) Uani d . 1 . .
H H103 0.5415 0.3399 1.0029 0.034 Uiso calc R 1 . .
C C104 0.7628(3) 0.3494(2) 0.99096(19) 0.0328(6) Uani d . 1 . .
H H104 0.8083 0.3739 1.0688 0.039 Uiso calc R 1 . .
C C105 0.8547(3) 0.3328(3) 0.91751(19) 0.0327(6) Uani d . 1 . .
H H105 0.9636 0.3446 0.9450 0.039 Uiso calc R 1 . .
C C106 0.7904(2) 0.2993(2) 0.80472(18) 0.0258(5) Uani d . 1 . .
H H106 0.8538 0.2869 0.7539 0.031 Uiso calc R 1 . .
C C77 0.1978(3) 0.0647(3) -0.0633(2) 0.0451(7) Uani d . 1 . .
H H77A 0.2593 0.0022 -0.0986 0.068 Uiso calc R 1 . .
H H77B 0.1717 0.1387 -0.1075 0.068 Uiso calc R 1 . .
H H77C 0.1029 0.0091 -0.0590 0.068 Uiso calc R 1 . .

loop_
_atom_site_aniso_label
_atom_site_aniso_U_11
_atom_site_aniso_U_22
_atom_site_aniso_U_33
_atom_site_aniso_U_12
_atom_site_aniso_U_13
_atom_site_aniso_U_23
C1 0.0205(11) 0.0208(11) 0.0229(12) 0.0011(9) 0.0043(9) 0.0017(9)
C2 0.0235(12) 0.0243(12) 0.0268(12) 0.0025(10) 0.0021(9) -0.0021(10)
C3 0.0196(11) 0.0196(11) 0.0392(14) -0.0037(9) 0.0048(10) 0.0022(10)
C4 0.0216(11) 0.0233(12) 0.0329(13) 0.0014(10) 0.0065(10) 0.0081(10)
C4a 0.0161(10) 0.0195(11) 0.0265(12) 0.0026(9) 0.0066(9) 0.0032(9)
C5 0.0190(11) 0.0234(12) 0.0270(12) 0.0031(9) 0.0079(9) 0.0082(10)
C6 0.0180(11) 0.0219(11) 0.0222(12) 0.0042(9) 0.0047(9) 0.0047(9)
C6a 0.0185(11) 0.0169(10) 0.0174(11) 0.0028(9) 0.0047(8) 0.0019(9)
C7 0.0174(10) 0.0146(10) 0.0190(11) 0.0051(8) 0.0044(8) 0.0011(8)
C7a 0.0167(10) 0.0162(10) 0.0198(11) 0.0040(8) 0.0042(8) 0.0013(9)
C8 0.0189(11) 0.0166(10) 0.0225(11) 0.0035(9) 0.0053(9) 0.0028(9)
N9 0.0199(9) 0.0181(9) 0.0246(10) 0.0003(8) 0.0053(8) 0.0044(8)
N10 0.0206(9) 0.0195(9) 0.0179(9) -0.0018(8) 0.0035(7) 0.0041(7)
C10a 0.0191(11) 0.0164(10) 0.0181(11) 0.0039(9) 0.0049(8) 0.0026(9)
N11 0.0177(9) 0.0186(9) 0.0185(9) 0.0015(7) 0.0044(7) 0.0027(7)
C11a 0.0165(10) 0.0158(10) 0.0189(11) 0.0054(8) 0.0065(8) 0.0012(8)
C11b 0.0160(10) 0.0160(10) 0.0229(11) 0.0032(8) 0.0046(9) 0.0005(9)
O5 0.0345(9) 0.0405(10) 0.0296(9) -0.0080(8) 0.0065(7) 0.0153(8)
O6 0.0365(9) 0.0366(10) 0.0182(9) -0.0058(7) 0.0060(7) 0.0019(7)
C71 0.0174(10) 0.0198(11) 0.0169(11) -0.0016(9) 0.0040(8) 0.0019(9)
C72 0.0248(12) 0.0193(11) 0.0270(12) 0.0050(9) 0.0018(10) 0.0003(9)
C73 0.0290(13) 0.0298(13) 0.0237(12) 0.0058(10) -0.0030(10) 0.0032(10)
C74 0.0309(13) 0.0285(13) 0.0219(12) -0.0008(10) 0.0001(10) -0.0006(10)
C75 0.0423(14) 0.0197(12) 0.0240(12) 0.0042(10) 0.0029(11) -0.0050(10)
C76 0.0311(12) 0.0208(11) 0.0238(12) 0.0051(10) 0.0001(10) 0.0036(9)
C81 0.0242(12) 0.0222(12) 0.0277(12) -0.0037(10) 0.0045(10) 0.0042(10)
C101 0.0240(11) 0.0160(10) 0.0191(11) 0.0031(9) 0.0052(9) 0.0052(9)
C102 0.0264(12) 0.0225(11) 0.0237(12) 0.0040(9) 0.0076(9) 0.0082(9)
C103 0.0377(14) 0.0283(12) 0.0226(12) 0.0061(10) 0.0138(10) 0.0052(10)
C104 0.0409(15) 0.0354(14) 0.0186(12) 0.0026(11) 0.0029(10) 0.0023(10)
C105 0.0282(13) 0.0407(15) 0.0259(13) 0.0043(11) -0.0002(10) 0.0067(11)
C106 0.0260(12) 0.0298(13) 0.0231(12) 0.0066(10) 0.0075(10) 0.0053(10)
C77 0.0528(17) 0.0422(16) 0.0274(14) 0.0031(13) -0.0083(12) -0.0035(12)

loop_
_atom_type_symbol
_atom_type_description
_atom_type_scat_dispersion_real
_atom_type_scat_dispersion_imag
_atom_type_scat_source
C C 0.0033 0.0016 'International Tables Vol C Tables 4.2.6.8 and 6.1.1.4'
H H 0.0000 0.0000 'International Tables Vol C Tables 4.2.6.8 and 6.1.1.4'
N N 0.0061 0.0033 'International Tables Vol C Tables 4.2.6.8 and 6.1.1.4'
O O 0.0106 0.0060 'International Tables Vol C Tables 4.2.6.8 and 6.1.1.4'

loop_
_geom_angle_atom_site_label_1
_geom_angle_atom_site_label_2
_geom_angle_atom_site_label_3
_geom_angle_site_symmetry_1
_geom_angle_site_symmetry_3
_geom_angle
_geom_angle_publ_flag
C2 C1 C11b . . 120.6(2) ?
C2 C1 H1 . . 119.7 ?
C11b C1 H1 . . 119.7 ?
C1 C2 C3 . . 120.6(2) ?
C1 C2 H2 . . 119.7 ?
C3 C2 H2 . . 119.7 ?
C4 C3 C2 . . 119.2(2) ?
C4 C3 H3 . . 120.4 ?
C2 C3 H3 . . 120.4 ?
C3 C4 C4a . . 120.5(2) ?
C3 C4 H4 . . 119.7 ?
C4a C4 H4 . . 119.7 ?
C4 C4a C11b . . 120.56(19) ?
C4 C4a C5 . . 119.24(19) ?
C11b C4a C5 . . 120.19(18) ?
O5 C5 C4a . . 123.05(19) ?
O5 C5 C6 . . 118.45(19) ?
C4a C5 C6 . . 118.48(18) ?
O6 C6 C6a . . 124.22(19) ?
O6 C6 C5 . . 116.91(19) ?
C6a C6 C5 . . 118.84(18) ?
C7 C6a C11a . . 120.13(18) ?
C7 C6a C6 . . 121.61(18) ?
C11a C6a C6 . . 118.07(18) ?
C7a C7 C6a . . 116.02(18) ?
C7a C7 C71 . . 119.88(17) ?
C6a C7 C71 . . 124.10(18) ?
C7 C7a C10a . . 118.25(18) ?
C7 C7a C8 . . 137.26(19) ?
C10a C7a C8 . . 104.42(17) ?
N9 C8 C7a . . 110.79(18) ?
N9 C8 C81 . . 119.31(18) ?
C7a C8 C81 . . 129.89(19) ?
C8 N9 N10 . . 106.56(16) ?
C10a N10 N9 . . 110.62(16) ?
C10a N10 C101 . . 127.16(17) ?
N9 N10 C101 . . 122.20(16) ?
N11 C10a N10 . . 125.10(18) ?
N11 C10a C7a . . 127.22(19) ?
N10 C10a C7a . . 107.59(17) ?
C11a N11 C10a . . 114.58(17) ?
N11 C11a C6a . . 123.74(18) ?
N11 C11a C11b . . 114.21(17) ?
C6a C11a C11b . . 122.05(18) ?
C1 C11b C4a . . 118.36(19) ?
C1 C11b C11a . . 120.39(19) ?
C4a C11b C11a . . 121.24(18) ?
C72 C71 C76 . . 118.52(19) ?
C72 C71 C7 . . 121.55(18) ?
C76 C71 C7 . . 119.91(18) ?
C73 C72 C71 . . 120.5(2) ?
C73 C72 H72 . . 119.7 ?
C71 C72 H72 . . 119.7 ?
C72 C73 C74 . . 121.3(2) ?
C72 C73 H73 . . 119.3 ?
C74 C73 H73 . . 119.3 ?
C75 C74 C73 . . 117.8(2) ?
C75 C74 C77 . . 120.8(2) ?
C73 C74 C77 . . 121.4(2) ?
C76 C75 C74 . . 121.5(2) ?
C76 C75 H75 . . 119.3 ?
C74 C75 H75 . . 119.3 ?
C75 C76 C71 . . 120.4(2) ?
C75 C76 H76 . . 119.8 ?
C71 C76 H76 . . 119.8 ?
C8 C81 H81A . . 109.5 ?
C8 C81 H81B . . 109.5 ?
H81A C81 H81B . . 109.5 ?
C8 C81 H81C . . 109.5 ?
H81A C81 H81C . . 109.5 ?
H81B C81 H81C . . 109.5 ?
C106 C101 C102 . . 121.52(19) ?
C106 C101 N10 . . 118.12(18) ?
C102 C101 N10 . . 120.27(18) ?
C101 C102 C103 . . 118.9(2) ?
C101 C102 H102 . . 120.5 ?
C103 C102 H102 . . 120.5 ?
C104 C103 C102 . . 120.1(2) ?
C104 C103 H103 . . 120.0 ?
C102 C103 H103 . . 120.0 ?
C105 C104 C103 . . 120.1(2) ?
C105 C104 H104 . . 120.0 ?
C103 C104 H104 . . 120.0 ?
C104 C105 C106 . . 120.6(2) ?
C104 C105 H105 . . 119.7 ?
C106 C105 H105 . . 119.7 ?
C101 C106 C105 . . 118.8(2) ?
C101 C106 H106 . . 120.6 ?
C105 C106 H106 . . 120.6 ?
C74 C77 H77A . . 109.5 ?
C74 C77 H77B . . 109.5 ?
H77A C77 H77B . . 109.5 ?
C74 C77 H77C . . 109.5 ?
H77A C77 H77C . . 109.5 ?
H77B C77 H77C . . 109.5 ?

loop_
_geom_bond_atom_site_label_1
_geom_bond_atom_site_label_2
_geom_bond_site_symmetry_2
_geom_bond_distance
_geom_bond_publ_flag
C1 C2 . 1.378(3) ?
C1 C11b . 1.382(3) ?
C1 H1 . 0.9500 ?
C2 C3 . 1.381(3) ?
C2 H2 . 0.9500 ?
C3 C4 . 1.368(3) ?
C3 H3 . 0.9500 ?
C4 C4a . 1.384(3) ?
C4 H4 . 0.9500 ?
C4a C11b . 1.391(3) ?
C4a C5 . 1.461(3) ?
C5 O5 . 1.208(2) ?
C5 C6 . 1.530(3) ?
C6 O6 . 1.203(2) ?
C6 C6a . 1.471(3) ?
C6a C7 . 1.403(3) ?
C6a C11a . 1.417(3) ?
C7 C7a . 1.391(3) ?
C7 C71 . 1.478(3) ?
C7a C10a . 1.394(3) ?
C7a C8 . 1.423(3) ?
C8 N9 . 1.316(3) ?
C8 C81 . 1.481(3) ?
N9 N10 . 1.377(2) ?
N10 C10a . 1.349(2) ?
N10 C101 . 1.421(3) ?
C10a N11 . 1.327(3) ?
N11 C11a . 1.327(2) ?
C11a C11b . 1.474(3) ?
C71 C72 . 1.379(3) ?
C71 C76 . 1.383(3) ?
C72 C73 . 1.372(3) ?
C72 H72 . 0.9500 ?
C73 C74 . 1.381(3) ?
C73 H73 . 0.9500 ?
C74 C75 . 1.375(3) ?
C74 C77 . 1.500(3) ?
C75 C76 . 1.372(3) ?
C75 H75 . 0.9500 ?
C76 H76 . 0.9500 ?
C81 H81A . 0.9800 ?
C81 H81B . 0.9800 ?
C81 H81C . 0.9800 ?
C101 C106 . 1.373(3) ?
C101 C102 . 1.377(3) ?
C102 C103 . 1.377(3) ?
C102 H102 . 0.9500 ?
C103 C104 . 1.376(3) ?
C103 H103 . 0.9500 ?
C104 C105 . 1.373(3) ?
C104 H104 . 0.9500 ?
C105 C106 . 1.374(3) ?
C105 H105 . 0.9500 ?
C106 H106 . 0.9500 ?
C77 H77A . 0.9800 ?
C77 H77B . 0.9800 ?
C77 H77C . 0.9800 ?

loop_
_geom_hbond_atom_site_label_D
_geom_hbond_atom_site_label_H
_geom_hbond_atom_site_label_A
_geom_hbond_site_symmetry_A
_geom_hbond_distance_DH
_geom_hbond_distance_HA
_geom_hbond_distance_DA
_geom_hbond_angle_DHA
_geom_hbond_publ_flag
C72 H72 N11 2_666 0.95 2.62 3.395(3) 139 no
C104 H104 O6 1_556 0.95 2.45 3.114(3) 127 no
C75 H75 Cg 2_656 0.95 2.89 3.636(2) 136 no

loop_
_geom_torsion_atom_site_label_1
_geom_torsion_atom_site_label_2
_geom_torsion_atom_site_label_3
_geom_torsion_atom_site_label_4
_geom_torsion_site_symmetry_1
_geom_torsion_site_symmetry_2
_geom_torsion_site_symmetry_3
_geom_torsion_site_symmetry_4
_geom_torsion
_geom_torsion_publ_flag
C11b C1 C2 C3 . . . . 0.6(3) ?
C1 C2 C3 C4 . . . . -1.1(3) ?
C2 C3 C4 C4a . . . . 0.5(3) ?
C3 C4 C4a C11b . . . . 0.7(3) ?
C3 C4 C4a C5 . . . . -178.3(2) ?
C4 C4a C5 O5 . . . . -2.8(3) ?
C11b C4a C5 O5 . . . . 178.20(19) ?
C4 C4a C5 C6 . . . . 175.60(18) ?
C11b C4a C5 C6 . . . . -3.4(3) ?
O5 C5 C6 O6 . . . . 11.4(3) ?
C4a C5 C6 O6 . . . . -167.14(19) ?
O5 C5 C6 C6a . . . . -170.39(19) ?
C4a C5 C6 C6a . . . . 11.1(3) ?
O6 C6 C6a C7 . . . . -9.2(3) ?
C5 C6 C6a C7 . . . . 172.72(18) ?
O6 C6 C6a C11a . . . . 165.83(19) ?
C5 C6 C6a C11a . . . . -12.3(3) ?
C11a C6a C7 C7a . . . . 0.9(3) ?
C6 C6a C7 C7a . . . . 175.84(17) ?
C11a C6a C7 C71 . . . . -178.68(18) ?
C6 C6a C7 C71 . . . . -3.8(3) ?
C6a C7 C7a C10a . . . . -2.2(3) ?
C71 C7 C7a C10a . . . . 177.39(18) ?
C6a C7 C7a C8 . . . . 174.3(2) ?
C71 C7 C7a C8 . . . . -6.1(4) ?
C7 C7a C8 N9 . . . . -177.1(2) ?
C10a C7a C8 N9 . . . . -0.2(2) ?
C7 C7a C8 C81 . . . . 2.5(4) ?
C10a C7a C8 C81 . . . . 179.4(2) ?
C7a C8 N9 N10 . . . . -0.5(2) ?
C81 C8 N9 N10 . . . . 179.87(17) ?
C8 N9 N10 C10a . . . . 1.1(2) ?
C8 N9 N10 C101 . . . . -177.63(18) ?
N9 N10 C10a N11 . . . . 175.64(17) ?
C101 N10 C10a N11 . . . . -5.8(3) ?
N9 N10 C10a C7a . . . . -1.2(2) ?
C101 N10 C10a C7a . . . . 177.39(18) ?
C7 C7a C10a N11 . . . . 1.7(3) ?
C8 C7a C10a N11 . . . . -175.90(19) ?
C7 C7a C10a N10 . . . . 178.43(17) ?
C8 C7a C10a N10 . . . . 0.9(2) ?
N10 C10a N11 C11a . . . . -175.71(18) ?
C7a C10a N11 C11a . . . . 0.5(3) ?
C10a N11 C11a C6a . . . . -2.0(3) ?
C10a N11 C11a C11b . . . . 178.09(17) ?
C7 C6a C11a N11 . . . . 1.3(3) ?
C6 C6a C11a N11 . . . . -173.76(17) ?
C7 C6a C11a C11b . . . . -178.79(17) ?
C6 C6a C11a C11b . . . . 6.1(3) ?
C2 C1 C11b C4a . . . . 0.5(3) ?
C2 C1 C11b C11a . . . . -178.69(18) ?
C4 C4a C11b C1 . . . . -1.2(3) ?
C5 C4a C11b C1 . . . . 177.77(19) ?
C4 C4a C11b C11a . . . . 178.01(18) ?
C5 C4a C11b C11a . . . . -3.0(3) ?
N11 C11a C11b C1 . . . . 0.9(3) ?
C6a C11a C11b C1 . . . . -179.05(19) ?
N11 C11a C11b C4a . . . . -178.34(18) ?
C6a C11a C11b C4a . . . . 1.8(3) ?
C7a C7 C71 C72 . . . . 113.0(2) ?
C6a C7 C71 C72 . . . . -67.4(3) ?
C7a C7 C71 C76 . . . . -65.3(3) ?
C6a C7 C71 C76 . . . . 114.3(2) ?
C76 C71 C72 C73 . . . . -0.9(3) ?
C7 C71 C72 C73 . . . . -179.2(2) ?
C71 C72 C73 C74 . . . . -0.1(3) ?
C72 C73 C74 C75 . . . . 0.6(3) ?
C72 C73 C74 C77 . . . . -178.9(2) ?
C73 C74 C75 C76 . . . . -0.2(4) ?
C77 C74 C75 C76 . . . . 179.3(2) ?
C74 C75 C76 C71 . . . . -0.8(3) ?
C72 C71 C76 C75 . . . . 1.3(3) ?
C7 C71 C76 C75 . . . . 179.7(2) ?
C10a N10 C101 C106 . . . . -42.3(3) ?
N9 N10 C101 C106 . . . . 136.1(2) ?
C10a N10 C101 C102 . . . . 134.3(2) ?
N9 N10 C101 C102 . . . . -47.3(3) ?
C106 C101 C102 C103 . . . . 1.6(3) ?
N10 C101 C102 C103 . . . . -174.89(18) ?
C101 C102 C103 C104 . . . . 0.1(3) ?
C102 C103 C104 C105 . . . . -1.3(3) ?
C103 C104 C105 C106 . . . . 1.0(4) ?
C102 C101 C106 C105 . . . . -1.9(3) ?
N10 C101 C106 C105 . . . . 174.61(19) ?
C104 C105 C106 C101 . . . . 0.7(3) ?

loop_
_cod_related_entry_id
_cod_related_entry_database
_cod_related_entry_code
1 ChemSpider 30654243
